data_2015511
loop_
_publ_author_name
'Noguchi, Keiichi'
'Kondo, Hidekazu'
'Ichikawa, Yasushi'
'Washiyama, Junichiro'
'Okuyama, Kenji'

_publ_section_title
;
 1,6,11,16-Tetraoxacycloeicosane-2,5,12,15-tetraone
;
_journal_coeditor_code LN3015
_journal_issue 8
_journal_name_full 'Acta Crystallographica Section C'
_journal_page_first o528
_journal_page_last o530
_journal_paper_doi 10.1107/S0108270106024188
_journal_volume 62
_journal_year 2006
_chemical_formula_iupac 'C16 H24 O8'
_chemical_formula_moiety 'C16 H24 O8'
_chemical_formula_sum 'C16 H24 O8'
_chemical_formula_weight 344.35
_chemical_melting_point 391.5
_chemical_name_systematic
;
1,6,11,16-Tetraoxacycloeicosane-2,5,12,15-tetraone
;
_space_group_IT_number 14
_symmetry_cell_setting monoclinic
_symmetry_space_group_name_Hall '-P 2yn'
_symmetry_space_group_name_H-M 'P 1 21/n 1'
_atom_sites_solution_hydrogens difmap
_atom_sites_solution_primary direct
_atom_sites_solution_secondary difmap
_cell_angle_alpha 90.00
_cell_angle_beta 109.927(6)
_cell_angle_gamma 90.00
_cell_formula_units_Z 2
_cell_length_a 13.1756(12)
_cell_length_b 4.7279(5)
_cell_length_c 14.8400(14)
_cell_measurement_reflns_used 14809
_cell_measurement_temperature 296.1
_cell_measurement_theta_max 68.2
_cell_measurement_theta_min 3.2
_cell_volume 869.08(15)
_computing_cell_refinement PROCESS-AUTO
_computing_data_collection 'PROCESS-AUTO (Rigaku, 1998)'
_computing_data_reduction 'CrystalStructure (Rigaku/MSC, 2004)'
_computing_molecular_graphics 'ORTEPIII (Burnett & Johnson, 1996)'
_computing_publication_material SHELXL97
_computing_structure_refinement 'SHELXL97 (Sheldrick, 1997)'
_computing_structure_solution 'SIR92 (Altomare <i>et al.</i>,  1994)'
_diffrn_ambient_temperature 296(2)
_diffrn_detector_area_resol_mean 10.00
_diffrn_measured_fraction_theta_full 1.000
_diffrn_measured_fraction_theta_max 1.000
_diffrn_measurement_device_type 'Rigaku R-AXIS RAPID'
_diffrn_measurement_method \w
_diffrn_radiation_monochromator graphite
_diffrn_radiation_source 'rotating anode'
_diffrn_radiation_type CuK\a
_diffrn_radiation_wavelength 1.5418
_diffrn_reflns_av_R_equivalents 0.0339
_diffrn_reflns_av_sigmaI/netI 0.0107
_diffrn_reflns_limit_h_max 15
_diffrn_reflns_limit_h_min -15
_diffrn_reflns_limit_k_max 5
_diffrn_reflns_limit_k_min -5
_diffrn_reflns_limit_l_max 17
_diffrn_reflns_limit_l_min -17
_diffrn_reflns_number 14440
_diffrn_reflns_theta_full 68.19
_diffrn_reflns_theta_max 68.19
_diffrn_reflns_theta_min 3.88
_diffrn_standards_number 0
_exptl_absorpt_coefficient_mu 0.894
_exptl_absorpt_correction_T_max 0.914
_exptl_absorpt_correction_T_min 0.700
_exptl_absorpt_correction_type numerical
_exptl_absorpt_process_details '(NUMABS; Higashi, 1999)'
_exptl_crystal_colour colorless
_exptl_crystal_density_diffrn 1.316
_exptl_crystal_density_method 'not measured'
_exptl_crystal_description platelet
_exptl_crystal_F_000 368
_exptl_crystal_size_max 0.52
_exptl_crystal_size_mid 0.24
_exptl_crystal_size_min 0.16
_refine_diff_density_max 0.141
_refine_diff_density_min -0.122
_refine_ls_extinction_coef 0.0310(15)
_refine_ls_extinction_expression Fc^*^=kFc[1+0.001xFc^2^\l^3^/sin(2\q)]^-1/4^
_refine_ls_extinction_method SHELXL97
_refine_ls_goodness_of_fit_ref 1.043
_refine_ls_hydrogen_treatment constr
_refine_ls_matrix_type full
_refine_ls_number_parameters 110
_refine_ls_number_reflns 1589
_refine_ls_number_restraints 0
_refine_ls_restrained_S_all 1.043
_refine_ls_R_factor_all 0.0328
_refine_ls_R_factor_gt 0.0318
_refine_ls_shift/su_max 0.001
_refine_ls_shift/su_mean 0.000
_refine_ls_structure_factor_coef Fsqd
_refine_ls_weighting_details 'calc w=1/[\s^2^(Fo^2^)+(0.0461P)^2^+0.1553P] where P=(Fo^2^+2Fc^2^)/3'
_refine_ls_weighting_scheme calc
_refine_ls_wR_factor_gt 0.0869
_refine_ls_wR_factor_ref 0.0878
_reflns_number_gt 1508
_reflns_number_total 1589
_reflns_threshold_expression I>2\s(I)
_cod_data_source_file ln3015.cif
_cod_data_source_block I
_cod_original_sg_symbol_H-M 'P 21/n'
_cod_database_code 2015511
_cod_database_fobs_code 2015511

loop_
_symmetry_equiv_pos_as_xyz
'x, y, z'
'-x+1/2, y+1/2, -z+1/2'
'-x, -y, -z'
'x-1/2, -y-1/2, z-1/2'

loop_
_atom_site_type_symbol
_atom_site_label
_atom_site_fract_x
_atom_site_fract_y
_atom_site_fract_z
_atom_site_U_iso_or_equiv
_atom_site_adp_type
_atom_site_calc_flag
_atom_site_refinement_flags
_atom_site_occupancy
O O1 0.65848(6) 0.77422(19) 0.59382(6) 0.0542(3) Uani d . 1
O O2 0.70835(6) 0.56423(18) 0.37976(5) 0.0494(3) Uani d . 1
O O3 0.81426(7) 0.5384(2) 0.64361(7) 0.0653(3) Uani d . 1
O O4 0.86579(7) 0.4069(2) 0.37397(6) 0.0636(3) Uani d . 1
C C1 0.34844(9) 0.6163(3) 0.70111(8) 0.0507(3) Uani d . 1
H H1A 0.3301 0.5640 0.7569 0.061 Uiso calc R 1
H H1B 0.3286 0.8126 0.6858 0.061 Uiso calc R 1
C C2 0.46739(9) 0.5762(3) 0.72098(8) 0.0532(3) Uani d . 1
H H2A 0.4841 0.3762 0.7299 0.064 Uiso calc R 1
H H2B 0.5071 0.6719 0.7804 0.064 Uiso calc R 1
C C3 0.50545(9) 0.6875(3) 0.64180(8) 0.0561(3) Uani d . 1
H H3A 0.4612 0.6071 0.5810 0.067 Uiso calc R 1
H H3B 0.4969 0.8913 0.6376 0.067 Uiso calc R 1
C C4 0.62173(9) 0.6136(3) 0.66042(9) 0.0543(3) Uani d . 1
H H4A 0.6649 0.6607 0.7259 0.065 Uiso calc R 1
H H4B 0.6288 0.4125 0.6511 0.065 Uiso calc R 1
C C5 0.75781(8) 0.7190(2) 0.59480(7) 0.0438(3) Uani d . 1
C C6 0.79182(9) 0.9139(2) 0.53063(8) 0.0485(3) Uani d . 1
H H6A 0.8281 1.0766 0.5675 0.058 Uiso calc R 1
H H6B 0.7281 0.9814 0.4801 0.058 Uiso calc R 1
C C7 0.86681(9) 0.7725(3) 0.48573(8) 0.0503(3) Uani d . 1
H H7A 0.8998 0.9189 0.4591 0.060 Uiso calc R 1
H H7B 0.9242 0.6794 0.5362 0.060 Uiso calc R 1
C C8 0.81603(8) 0.5600(2) 0.40864(8) 0.0441(3) Uani d . 1

loop_
_atom_site_aniso_label
_atom_site_aniso_U_11
_atom_site_aniso_U_22
_atom_site_aniso_U_33
_atom_site_aniso_U_12
_atom_site_aniso_U_13
_atom_site_aniso_U_23
O1 0.0436(4) 0.0619(5) 0.0576(5) 0.0052(4) 0.0178(4) 0.0060(4)
O2 0.0379(4) 0.0609(5) 0.0492(4) -0.0026(3) 0.0148(3) -0.0106(4)
O3 0.0596(5) 0.0685(6) 0.0728(6) 0.0186(5) 0.0292(5) 0.0217(5)
O4 0.0504(5) 0.0744(6) 0.0706(6) 0.0111(4) 0.0266(4) -0.0050(5)
C1 0.0497(6) 0.0603(7) 0.0435(6) -0.0045(5) 0.0179(5) -0.0089(5)
C2 0.0454(6) 0.0653(8) 0.0447(6) -0.0042(5) 0.0101(5) -0.0055(5)
C3 0.0447(6) 0.0691(8) 0.0530(7) -0.0020(6) 0.0147(5) -0.0005(6)
C4 0.0487(6) 0.0616(7) 0.0534(7) -0.0014(5) 0.0186(5) 0.0003(6)
C5 0.0415(6) 0.0450(6) 0.0417(5) 0.0002(5) 0.0102(4) -0.0071(5)
C6 0.0470(6) 0.0449(6) 0.0490(6) -0.0023(5) 0.0106(5) -0.0018(5)
C7 0.0386(6) 0.0586(7) 0.0522(6) -0.0051(5) 0.0137(5) 0.0049(5)
C8 0.0396(5) 0.0502(6) 0.0447(6) 0.0032(5) 0.0174(5) 0.0102(5)

loop_
_atom_type_symbol
_atom_type_description
_atom_type_scat_dispersion_real
_atom_type_scat_dispersion_imag
_atom_type_scat_source
C C 0.0181 0.0091 'International Tables Vol C Tables 4.2.6.8 and 6.1.1.4'
H H 0.0000 0.0000 'International Tables Vol C Tables 4.2.6.8 and 6.1.1.4'
O O 0.0492 0.0322 'International Tables Vol C Tables 4.2.6.8 and 6.1.1.4'

loop_
_geom_angle_atom_site_label_1
_geom_angle_atom_site_label_2
_geom_angle_atom_site_label_3
_geom_angle_site_symmetry_1
_geom_angle_site_symmetry_3
_geom_angle
O2 C1 C2 3_666 . 107.23(9)
C1 C2 C3 . . 113.64(10)
C2 C3 C4 . . 111.21(10)
C3 C4 O1 . . 107.96(10)
C4 O1 C5 . . 116.40(9)
O1 C5 C6 . . 112.25(9)
O1 C5 O3 . . 123.46(11)
O3 C5 C6 . . 124.26(10)
C5 C6 C7 . . 112.80(10)
C6 C7 C8 . . 116.19(9)
C7 C8 O2 . . 112.61(9)
C7 C8 O4 . . 124.28(10)
O4 C8 O2 . . 123.08(11)
C8 O2 C1 . 3_666 116.59(9)
O2 C1 H1A 3_666 . 110.3
C2 C1 H1A . . 110.3
O2 C1 H1B 3_666 . 110.3
C2 C1 H1B . . 110.3
H1A C1 H1B . . 108.5
C1 C2 H2A . . 108.8
C3 C2 H2A . . 108.8
C1 C2 H2B . . 108.8
C3 C2 H2B . . 108.8
H2A C2 H2B . . 107.7
C2 C3 H3A . . 109.4
C4 C3 H3A . . 109.4
C2 C3 H3B . . 109.4
C4 C3 H3B . . 109.4
H3A C3 H3B . . 108.0
C3 C4 H4A . . 110.1
O1 C4 H4A . . 110.1
C3 C4 H4B . . 110.1
O1 C4 H4B . . 110.1
H4A C4 H4B . . 108.4
C5 C6 H6A . . 109.0
C7 C6 H6A . . 109.0
C5 C6 H6B . . 109.0
C7 C6 H6B . . 109.0
H6A C6 H6B . . 107.8
C6 C7 H7A . . 108.2
C8 C7 H7A . . 108.2
C6 C7 H7B . . 108.2
C8 C7 H7B . . 108.2
H7A C7 H7B . . 107.4

loop_
_geom_bond_atom_site_label_1
_geom_bond_atom_site_label_2
_geom_bond_site_symmetry_2
_geom_bond_distance
C1 C2 . 1.5047(16)
C2 C3 . 1.5201(16)
C3 C4 . 1.5024(16)
C4 O1 . 1.4541(15)
O1 C5 . 1.3298(13)
C5 C6 . 1.4990(16)
C6 C7 . 1.5218(16)
C7 C8 . 1.4980(16)
C8 O2 . 1.3350(13)
O2 C1 3_666 1.4549(13)
C5 O3 . 1.2000(14)
C8 O4 . 1.2037(14)
C1 H1A . 0.9700
C1 H1B . 0.9700
C2 H2A . 0.9700
C2 H2B . 0.9700
C3 H3A . 0.9700
C3 H3B . 0.9700
C4 H4A . 0.9700
C4 H4B . 0.9700
C6 H6A . 0.9700
C6 H6B . 0.9700
C7 H7A . 0.9700
C7 H7B . 0.9700

loop_
_geom_hbond_atom_site_label_D
_geom_hbond_atom_site_label_H
_geom_hbond_atom_site_label_A
_geom_hbond_site_symmetry_A
_geom_hbond_distance_DH
_geom_hbond_distance_HA
_geom_hbond_distance_DA
_geom_hbond_angle_DHA
_geom_hbond_publ_flag
C4 H4A O3 2_656 0.97 2.58 3.3957(17) 142 y
C6 H6A O3 1_565 0.97 2.49 3.3583(17) 148 y
C7 H7A O4 1_565 0.97 2.60 3.4252(17) 144 y
C7 H7B O4 3_766 0.97 2.66 3.5308(16) 149 y

loop_
_geom_torsion_atom_site_label_1
_geom_torsion_atom_site_label_2
_geom_torsion_atom_site_label_3
_geom_torsion_atom_site_label_4
_geom_torsion_site_symmetry_1
_geom_torsion_site_symmetry_3
_geom_torsion_site_symmetry_4
_geom_torsion
_geom_torsion_publ_flag
O2 C1 C2 C3 3_666 . . 67.06(14) y
C1 C2 C3 C4 . . . -173.80(11) y
C2 C3 C4 O1 . . . -168.37(10) y
C3 C4 O1 C5 . . . -174.91(10) y
C4 O1 C5 O3 . . . 3.59(16) ?
C4 O1 C5 C6 . . . -174.57(9) y
O3 C5 C6 C7 . . . 34.54(15) ?
O1 C5 C6 C7 . . . -147.32(10) y
C5 C6 C7 C8 . . . 72.38(13) y
C6 C7 C8 O4 . . . -171.01(11) ?
C6 C7 C8 O2 . . . 11.03(14) y
O4 C8 O2 C1 . . 3_666 -3.52(16) ?
C7 C8 O2 C1 . . 3_666 174.47(9) y
C8 O2 C1 C2 . 3_666 3_666 -179.73(9) y
